data_7021771
loop_
_publ_author_name
'Cao, Deng-Ke'
'Gu, Yan-Wei'
'Feng, Jia-Qi'
'Cai, Zhong-Sheng'
'Ward, Michael D.'

_publ_section_title
;
 Mononuclear lanthanide complexes incorporating an anthracene group:
 structural modification, slow magnetic relaxation and multicomponent
 fluorescence emissions in Dy compounds.
;
_journal_issue 32
_journal_name_full 'Dalton transactions (Cambridge, England : 2003)'
_journal_page_first 11436
_journal_page_last 11444
_journal_paper_doi 10.1039/c3dt51176f
_journal_volume 42
_journal_year 2013
_chemical_formula_sum 'C53 H46 Dy F18 O12.5 P2'
_chemical_formula_weight 1449.34
_chemical_name_systematic
;
?
;
_space_group_IT_number 14
_symmetry_cell_setting monoclinic
_symmetry_space_group_name_Hall '-P 2ybc'
_symmetry_space_group_name_H-M 'P 1 21/c 1'
_atom_sites_solution_hydrogens geom
_atom_sites_solution_primary direct
_atom_sites_solution_secondary difmap
_audit_creation_method SHELXL-97
_cell_angle_alpha 90.00
_cell_angle_beta 112.919(2)
_cell_angle_gamma 90.00
_cell_formula_units_Z 8
_cell_length_a 12.8118(6)
_cell_length_b 39.565(2)
_cell_length_c 26.3821(11)
_cell_measurement_reflns_used 9985
_cell_measurement_temperature 173(2)
_cell_measurement_theta_max 23.34
_cell_measurement_theta_min 2.22
_cell_volume 12317.3(10)
_computing_cell_refinement SMART
_computing_data_collection 'SMART (Bruker, 2000)'
_computing_data_reduction 'SAINT (Bruker, 2000)'
_computing_molecular_graphics SHELXTL
_computing_publication_material SHELXTL
_computing_structure_refinement SHELXTL
_computing_structure_solution 'SHELXTL (Bruker, 2000)'
_diffrn_ambient_temperature 173(2)
_diffrn_measured_fraction_theta_full 1.000
_diffrn_measured_fraction_theta_max 1.000
_diffrn_measurement_device_type 'Bruker Smart Aepex CCD area detector'
_diffrn_measurement_method 'phi and omega scans'
_diffrn_radiation_monochromator graphite
_diffrn_radiation_source 'fine-focus sealed tube'
_diffrn_radiation_type MoK\a
_diffrn_radiation_wavelength 0.71073
_diffrn_reflns_av_R_equivalents 0.0695
_diffrn_reflns_av_sigmaI/netI 0.0993
_diffrn_reflns_limit_h_max 14
_diffrn_reflns_limit_h_min -15
_diffrn_reflns_limit_k_max 48
_diffrn_reflns_limit_k_min -44
_diffrn_reflns_limit_l_max 32
_diffrn_reflns_limit_l_min -29
_diffrn_reflns_number 86032
_diffrn_reflns_theta_full 26.00
_diffrn_reflns_theta_max 26.00
_diffrn_reflns_theta_min 0.98
_exptl_absorpt_coefficient_mu 1.376
_exptl_absorpt_correction_T_max 0.781
_exptl_absorpt_correction_T_min 0.726
_exptl_absorpt_correction_type multi-scan
_exptl_absorpt_process_details 'SADABS; Bruker, 2000'
_exptl_crystal_colour yellow
_exptl_crystal_density_diffrn 1.563
_exptl_crystal_density_method 'not measured'
_exptl_crystal_description blocky
_exptl_crystal_F_000 5776
_exptl_crystal_size_max 0.26
_exptl_crystal_size_mid 0.20
_exptl_crystal_size_min 0.18
_refine_diff_density_max 1.337
_refine_diff_density_min -1.208
_refine_diff_density_rms 0.093
_refine_ls_extinction_method none
_refine_ls_goodness_of_fit_ref 1.091
_refine_ls_hydrogen_treatment constr
_refine_ls_matrix_type fullcycle
_refine_ls_number_parameters 1566
_refine_ls_number_reflns 24219
_refine_ls_number_restraints 1
_refine_ls_restrained_S_all 1.091
_refine_ls_R_factor_all 0.1116
_refine_ls_R_factor_gt 0.0581
_refine_ls_shift/su_max 0.000
_refine_ls_shift/su_mean 0.000
_refine_ls_structure_factor_coef Fsqd
_refine_ls_weighting_details 'calc w=1/[\s^2^(Fo^2^)+(0.0662P)^2^+0.0000P] where P=(Fo^2^+2Fc^2^)/3'
_refine_ls_weighting_scheme calc
_refine_ls_wR_factor_gt 0.1349
_refine_ls_wR_factor_ref 0.1586
_reflns_number_gt 12882
_reflns_number_total 24219
_reflns_threshold_expression >2sigma(I)
_cod_data_source_file c3dt51176f.txt
_cod_data_source_block 20120312a
_cod_depositor_comments
;
The following automatic conversions were performed:

'_symmetry_cell_setting' value 'Monoclinic' changed to 'monoclinic'
according to /home/saulius/struct/CIF-dictionaries/cif_core.dic
dictionary named 'cif_core.dic' version 2.4.2 from 2011-04-26.

Automatic conversion script
Id: cif_fix_values 1891 2012-01-12 08:04:46Z andrius 
;
_cod_original_sg_symbol_H-M 'P2(1)/c '
_cod_database_code 7021771

loop_
_symmetry_equiv_pos_as_xyz
'x, y, z'
'-x, y+1/2, -z+1/2'
'-x, -y, -z'
'x, -y-1/2, z-1/2'

loop_
_atom_site_label
_atom_site_type_symbol
_atom_site_fract_x
_atom_site_fract_y
_atom_site_fract_z
_atom_site_U_iso_or_equiv
_atom_site_adp_type
_atom_site_occupancy
_atom_site_symmetry_multiplicity
_atom_site_calc_flag
_atom_site_refinement_flags
Dy1 Dy 0.96877(3) 0.267296(8) 0.739079(12) 0.05026(10) Uani 1 1 d .
Dy2 Dy 0.49927(3) 0.484739(8) 0.746816(12) 0.05133(10) Uani 1 1 d .
P1 P 0.89700(14) 0.24992(4) 0.59299(6) 0.0498(4) Uani 1 1 d D
P2 P 1.06271(14) 0.24457(4) 0.88393(6) 0.0468(4) Uani 1 1 d .
P3 P 0.57715(14) 0.50234(4) 0.89325(7) 0.0509(4) Uani 1 1 d .
P4 P 0.40958(14) 0.50661(4) 0.60059(7) 0.0523(4) Uani 1 1 d .
F1 F 1.2968(3) 0.18040(9) 0.80538(14) 0.0580(9) Uani 1 1 d .
F2 F 1.2020(3) 0.17297(9) 0.71799(14) 0.0575(9) Uani 1 1 d .
F3 F 1.3605(3) 0.19442(9) 0.74536(15) 0.0610(9) Uani 1 1 d .
F4 F 1.3054(3) 0.28872(10) 0.67463(15) 0.0624(10) Uani 1 1 d .
F5 F 1.2241(3) 0.33866(10) 0.69341(15) 0.0642(10) Uani 1 1 d .
F6 F 1.3752(3) 0.31779(10) 0.74538(18) 0.0742(12) Uani 1 1 d .
F7 F 0.9012(3) 0.35739(10) 0.61000(15) 0.0668(10) Uani 1 1 d .
F8 F 0.8529(3) 0.40131(9) 0.64940(14) 0.0592(9) Uani 1 1 d .
F9 F 0.7332(3) 0.36037(10) 0.61709(14) 0.0660(10) Uani 1 1 d .
F10 F 1.0267(3) 0.39770(9) 0.84409(14) 0.0639(10) Uani 1 1 d .
F11 F 1.0008(3) 0.35356(9) 0.88401(14) 0.0563(9) Uani 1 1 d .
F12 F 1.1426(3) 0.35589(8) 0.86993(13) 0.0557(9) Uani 1 1 d .
F13 F 0.5764(3) 0.29899(8) 0.70952(13) 0.0508(8) Uani 1 1 d .
F14 F 0.6464(3) 0.28598(9) 0.79585(13) 0.0550(9) Uani 1 1 d .
F15 F 0.5310(3) 0.25235(8) 0.73931(13) 0.0509(8) Uani 1 1 d .
F16 F 0.7007(3) 0.15381(10) 0.73631(16) 0.0680(10) Uani 1 1 d .
F17 F 0.8598(3) 0.14762(9) 0.72777(16) 0.0634(10) Uani 1 1 d .
F18 F 0.7070(3) 0.15962(9) 0.65905(15) 0.0640(10) Uani 1 1 d .
F19 F 0.8287(3) 0.46619(9) 0.69398(14) 0.0579(9) Uani 1 1 d .
F20 F 0.8948(3) 0.45347(9) 0.78063(14) 0.0588(9) Uani 1 1 d .
F21 F 0.9473(3) 0.49783(9) 0.75324(15) 0.0608(9) Uani 1 1 d .
F22 F 0.7408(3) 0.60157(9) 0.73925(15) 0.0688(11) Uani 1 1 d .
F23 F 0.7701(3) 0.59484(8) 0.82456(14) 0.0551(9) Uani 1 1 d .
F24 F 0.6071(3) 0.60374(9) 0.77041(16) 0.0726(12) Uani 1 1 d .
F25 F 0.2752(3) 0.58096(9) 0.76695(14) 0.0559(9) Uani 1 1 d .
F26 F 0.1145(3) 0.55909(8) 0.74205(15) 0.0573(9) Uani 1 1 d .
F27 F 0.1776(3) 0.57321(9) 0.68070(14) 0.0600(9) Uani 1 1 d .
F28 F 0.1313(3) 0.44607(11) 0.79371(16) 0.0712(11) Uani 1 1 d .
F29 F 0.2423(3) 0.40704(9) 0.78571(15) 0.0680(11) Uani 1 1 d .
F30 F 0.1164(3) 0.42136(11) 0.71689(15) 0.0735(11) Uani 1 1 d .
F31 F 0.5526(3) 0.38693(10) 0.86626(16) 0.0701(11) Uani 1 1 d .
F32 F 0.7316(3) 0.39636(9) 0.88255(14) 0.0660(10) Uani 1 1 d .
F33 F 0.6398(3) 0.35075(9) 0.84259(14) 0.0609(9) Uani 1 1 d .
F34 F 0.3944(3) 0.35566(9) 0.64432(14) 0.0595(9) Uani 1 1 d .
F35 F 0.5076(3) 0.38367(9) 0.61727(14) 0.0617(10) Uani 1 1 d .
F36 F 0.3452(3) 0.40246(10) 0.60831(15) 0.0650(10) Uani 1 1 d .
O1 O 0.9581(3) 0.25437(10) 0.65277(15) 0.0507(10) Uani 1 1 d D
O1W O 0.0442(4) 0.38915(10) 0.23796(17) 0.0593(12) Uani 1 1 d .
H1X H -0.0171 0.3786 0.2206 0.071 Uiso 1 1 d R
H1Y H 0.0693 0.3974 0.2151 0.071 Uiso 1 1 d R
O2 O 0.8867(4) 0.21214(11) 0.57531(18) 0.0584(11) Uani 1 1 d .
O3 O 0.9556(4) 0.26919(10) 0.55967(16) 0.0514(10) Uani 1 1 d .
O4 O 0.9951(3) 0.24690(10) 0.82401(15) 0.0472(9) Uani 1 1 d .
O5 O 1.0088(3) 0.26236(11) 0.91788(17) 0.0537(11) Uani 1 1 d .
O6 O 1.0794(3) 0.20682(10) 0.90507(15) 0.0494(10) Uani 1 1 d .
O7 O 0.4703(4) 0.50536(10) 0.66151(16) 0.0539(11) Uani 1 1 d .
O8 O 0.4684(4) 0.48774(10) 0.56895(16) 0.0505(10) Uani 1 1 d .
O9 O 0.3959(4) 0.54321(11) 0.57761(17) 0.0563(11) Uani 1 1 d .
O10 O 0.5107(3) 0.49885(10) 0.83373(16) 0.0491(10) Uani 1 1 d .
O11 O 0.5896(3) 0.53968(10) 0.91338(17) 0.0531(11) Uani 1 1 d .
O12 O 0.5209(4) 0.48230(10) 0.92797(17) 0.0557(11) Uani 1 1 d .
O13 O 1.1168(3) 0.22853(10) 0.75897(16) 0.0477(10) Uani 1 1 d .
O14 O 1.1270(3) 0.29895(10) 0.74362(16) 0.0480(10) Uani 1 1 d .
O15 O 0.8917(3) 0.31595(10) 0.68314(14) 0.0450(9) Uani 1 1 d .
O16 O 0.9974(3) 0.31353(10) 0.79937(15) 0.0505(10) Uani 1 1 d .
O17 O 0.7838(4) 0.27385(10) 0.73441(16) 0.0507(10) Uani 1 1 d .
O18 O 0.8721(3) 0.21465(10) 0.71717(16) 0.0482(10) Uani 1 1 d .
O19 O 0.6845(3) 0.47851(10) 0.75297(16) 0.0485(10) Uani 1 1 d .
O20 O 0.5955(3) 0.53907(10) 0.76722(16) 0.0504(10) Uani 1 1 d .
O21 O 0.3456(3) 0.52374(10) 0.72663(16) 0.0529(10) Uani 1 1 d .
O22 O 0.3391(3) 0.45645(10) 0.74703(16) 0.0494(10) Uani 1 1 d .
O23 O 0.5774(3) 0.43738(10) 0.80326(16) 0.0478(9) Uani 1 1 d .
O24 O 0.4693(3) 0.43831(9) 0.68741(15) 0.0457(9) Uani 1 1 d .
C1 C 0.6159(6) 0.22986(16) 0.4921(3) 0.0612(19) Uani 1 1 d .
C2 C 0.6084(6) 0.20624(15) 0.5310(3) 0.0607(18) Uani 1 1 d .
H2 H 0.6534 0.2093 0.5690 0.073 Uiso 1 1 calc R
C3 C 0.5377(6) 0.17938(16) 0.5145(3) 0.0644(19) Uani 1 1 d .
H3 H 0.5314 0.1642 0.5411 0.077 Uiso 1 1 calc R
C4 C 0.4768(6) 0.17399(17) 0.4612(3) 0.0603(17) Uani 1 1 d .
H4 H 0.4290 0.1547 0.4507 0.072 Uiso 1 1 calc R
C5 C 0.4812(6) 0.19631(18) 0.4194(3) 0.070(2) Uani 1 1 d .
H5 H 0.4379 0.1922 0.3815 0.084 Uiso 1 1 calc R
C6 C 0.5513(5) 0.22409(18) 0.4368(2) 0.0539(16) Uani 1 1 d .
C7 C 0.5542(5) 0.24723(17) 0.3963(2) 0.0552(17) Uani 1 1 d .
H7 H 0.5069 0.2431 0.3589 0.066 Uiso 1 1 calc R
C8 C 0.6240(6) 0.27599(15) 0.4092(2) 0.0510(16) Uani 1 1 d .
C9 C 0.6233(5) 0.29827(17) 0.3681(2) 0.0605(18) Uani 1 1 d .
H9 H 0.5790 0.2940 0.3303 0.073 Uiso 1 1 calc R
C10 C 0.6891(6) 0.32642(18) 0.3846(2) 0.0577(17) Uani 1 1 d .
H10 H 0.6867 0.3420 0.3567 0.069 Uiso 1 1 calc R
C11 C 0.7591(6) 0.33439(16) 0.4381(2) 0.0553(16) Uani 1 1 d .
H11 H 0.8061 0.3539 0.4470 0.066 Uiso 1 1 calc R
C12 C 0.7562(6) 0.31216(17) 0.4780(3) 0.0639(18) Uani 1 1 d .
H12 H 0.8014 0.3169 0.5154 0.077 Uiso 1 1 calc R
C13 C 0.6887(6) 0.28267(18) 0.4652(3) 0.0601(17) Uani 1 1 d .
C14 C 0.6857(6) 0.26085(15) 0.5049(2) 0.0540(16) Uani 1 1 d .
C15 C 0.7563(5) 0.26777(14) 0.5686(2) 0.0478(14) Uani 1 1 d .
H15A H 0.7151 0.2581 0.5900 0.057 Uiso 1 1 calc R
H15B H 0.7623 0.2925 0.5750 0.057 Uiso 1 1 calc R
C16 C 0.9577(6) 0.18613(16) 0.6030(3) 0.0587(16) Uani 1 1 d .
H16A H 0.9531 0.1842 0.6395 0.070 Uiso 1 1 calc R
H16B H 1.0361 0.1932 0.6096 0.070 Uiso 1 1 calc R
C17 C 0.9408(6) 0.15098(15) 0.5780(2) 0.0609(19) Uani 1 1 d .
H17A H 0.8666 0.1497 0.5475 0.091 Uiso 1 1 calc R
H17B H 0.9446 0.1343 0.6061 0.091 Uiso 1 1 calc R
H17C H 1.0004 0.1463 0.5644 0.091 Uiso 1 1 calc R
C18 C 1.0745(5) 0.27279(19) 0.5749(3) 0.0634(19) Uani 1 1 d .
H18A H 1.1039 0.2510 0.5676 0.076 Uiso 1 1 calc R
H18B H 1.1094 0.2766 0.6151 0.076 Uiso 1 1 calc R
C19 C 1.1168(5) 0.30096(17) 0.5470(2) 0.0563(16) Uani 1 1 d .
H19A H 1.0688 0.3017 0.5077 0.084 Uiso 1 1 calc R
H19B H 1.1953 0.2963 0.5519 0.084 Uiso 1 1 calc R
H19C H 1.1132 0.3228 0.5638 0.084 Uiso 1 1 calc R
C20 C 1.3492(6) 0.22694(15) 0.9804(2) 0.0504(15) Uani 1 1 d .
C21 C 1.3553(5) 0.20323(13) 0.9409(2) 0.0479(15) Uani 1 1 d .
H21 H 1.3081 0.2064 0.9032 0.057 Uiso 1 1 calc R
C22 C 1.4246(5) 0.17702(15) 0.9553(3) 0.0557(16) Uani 1 1 d .
H22 H 1.4285 0.1621 0.9278 0.067 Uiso 1 1 calc R
C23 C 1.4922(5) 0.17113(17) 1.0107(3) 0.0549(16) Uani 1 1 d .
H23 H 1.5434 0.1526 1.0211 0.066 Uiso 1 1 calc R
C24 C 1.4833(6) 0.19296(15) 1.0506(3) 0.0552(16) Uani 1 1 d .
H24 H 1.5253 0.1885 1.0885 0.066 Uiso 1 1 calc R
C25 C 1.4154(5) 0.22025(19) 1.0353(3) 0.0611(17) Uani 1 1 d .
C26 C 1.4159(6) 0.24301(17) 1.0770(3) 0.0619(18) Uani 1 1 d .
H26 H 1.4633 0.2386 1.1143 0.074 Uiso 1 1 calc R
C27 C 1.3479(5) 0.27161(15) 1.0638(2) 0.0492(15) Uani 1 1 d .
C28 C 1.3482(5) 0.29419(15) 1.1041(2) 0.0498(15) Uani 1 1 d .
H28 H 1.3960 0.2896 1.1413 0.060 Uiso 1 1 calc R
C29 C 1.2848(5) 0.32181(15) 1.0930(3) 0.0540(16) Uani 1 1 d .
H29 H 1.2869 0.3362 1.1222 0.065 Uiso 1 1 calc R
C30 C 1.2133(5) 0.33032(17) 1.0378(3) 0.0566(16) Uani 1 1 d .
H30 H 1.1682 0.3502 1.0295 0.068 Uiso 1 1 calc R
C31 C 1.2128(5) 0.30829(14) 0.9971(2) 0.0516(15) Uani 1 1 d .
H31 H 1.1659 0.3134 0.9600 0.062 Uiso 1 1 calc R
C32 C 1.2779(6) 0.27883(17) 1.0079(3) 0.0614(18) Uani 1 1 d .
C33 C 1.2791(6) 0.25654(15) 0.9673(2) 0.0540(16) Uani 1 1 d .
C34 C 1.2011(5) 0.26342(15) 0.9043(2) 0.0450(13) Uani 1 1 d .
H34A H 1.2389 0.2543 0.8809 0.054 Uiso 1 1 calc R
H34B H 1.1925 0.2881 0.8980 0.054 Uiso 1 1 calc R
C35 C 0.8875(6) 0.26238(18) 0.9075(3) 0.0601(17) Uani 1 1 d .
H35A H 0.8697 0.2420 0.9244 0.072 Uiso 1 1 calc R
H35B H 0.8428 0.2613 0.8673 0.072 Uiso 1 1 calc R
C36 C 0.8527(5) 0.29404(13) 0.9309(3) 0.0480(14) Uani 1 1 d .
H36A H 0.8665 0.2903 0.9697 0.072 Uiso 1 1 calc R
H36B H 0.7720 0.2986 0.9101 0.072 Uiso 1 1 calc R
H36C H 0.8975 0.3134 0.9277 0.072 Uiso 1 1 calc R
C37 C 1.0420(6) 0.17797(15) 0.8705(2) 0.0550(16) Uani 1 1 d .
H37A H 1.0975 0.1735 0.8537 0.066 Uiso 1 1 calc R
H37B H 0.9690 0.1837 0.8403 0.066 Uiso 1 1 calc R
C38 C 1.0259(5) 0.14601(15) 0.8968(3) 0.0588(17) Uani 1 1 d .
H38A H 1.0926 0.1420 0.9307 0.088 Uiso 1 1 calc R
H38B H 1.0160 0.1271 0.8714 0.088 Uiso 1 1 calc R
H38C H 0.9585 0.1481 0.9056 0.088 Uiso 1 1 calc R
C39 C 1.2651(5) 0.19303(19) 0.7564(3) 0.0610(18) Uani 1 1 d .
C40 C 1.2046(5) 0.22681(16) 0.7500(3) 0.0562(17) Uani 1 1 d .
C41 C 1.2576(6) 0.25621(18) 0.7371(3) 0.0615(18) Uani 1 1 d .
H41 H 1.3264 0.2537 0.7318 0.074 Uiso 1 1 calc R
C42 C 1.2101(5) 0.28703(15) 0.7328(3) 0.0492(14) Uani 1 1 d .
C43 C 1.2747(5) 0.30808(18) 0.7068(3) 0.0640(19) Uani 1 1 d .
C44 C 0.8428(5) 0.36792(17) 0.6429(3) 0.0556(16) Uani 1 1 d .
C45 C 0.8972(5) 0.34705(15) 0.6940(2) 0.0516(15) Uani 1 1 d .
C46 C 0.9346(5) 0.36319(15) 0.7442(2) 0.0487(14) Uani 1 1 d .
H46 H 0.9286 0.3871 0.7457 0.058 Uiso 1 1 calc R
C47 C 0.9818(5) 0.34449(16) 0.7930(3) 0.0547(16) Uani 1 1 d .
C48 C 1.0319(6) 0.36514(16) 0.8460(3) 0.0569(16) Uani 1 1 d .
C49 C 0.6120(5) 0.27457(18) 0.7461(3) 0.0536(16) Uani 1 1 d .
C50 C 0.7047(5) 0.25528(15) 0.7357(2) 0.0442(13) Uani 1 1 d .
C51 C 0.6990(5) 0.22046(16) 0.7312(2) 0.0496(14) Uani 1 1 d .
H51 H 0.6386 0.2084 0.7351 0.060 Uiso 1 1 calc R
C52 C 0.7844(6) 0.20336(17) 0.7207(3) 0.0589(17) Uani 1 1 d .
C53 C 0.7638(6) 0.16567(17) 0.7121(3) 0.0612(18) Uani 1 1 d .
C54 C 0.2023(5) 0.47036(14) 0.4766(2) 0.0517(16) Uani 1 1 d .
C55 C 0.2692(6) 0.44170(16) 0.4894(3) 0.0578(17) Uani 1 1 d .
H55 H 0.3131 0.4367 0.5269 0.069 Uiso 1 1 calc R
C56 C 0.2739(6) 0.42089(17) 0.4505(3) 0.0572(16) Uani 1 1 d .
H56 H 0.3238 0.4021 0.4601 0.069 Uiso 1 1 calc R
C57 C 0.2037(5) 0.42726(17) 0.3950(2) 0.0519(15) Uani 1 1 d .
H57 H 0.2023 0.4117 0.3673 0.062 Uiso 1 1 calc R
C58 C 0.1383(6) 0.45537(18) 0.3810(3) 0.0599(17) Uani 1 1 d .
H58 H 0.0957 0.4603 0.3433 0.072 Uiso 1 1 calc R
C59 C 0.1332(6) 0.47730(16) 0.4221(2) 0.0599(18) Uani 1 1 d .
C60 C 0.0676(6) 0.50560(17) 0.4073(3) 0.0646(18) Uani 1 1 d .
H60 H 0.0285 0.5103 0.3692 0.078 Uiso 1 1 calc R
C61 C 0.0542(5) 0.52907(16) 0.4468(3) 0.0546(16) Uani 1 1 d .
C62 C -0.0130(6) 0.55618(16) 0.4315(3) 0.0612(18) Uani 1 1 d .
H62 H -0.0583 0.5601 0.3937 0.073 Uiso 1 1 calc R
C63 C -0.0156(5) 0.57824(17) 0.4710(3) 0.0605(18) Uani 1 1 d .
H63 H -0.0600 0.5982 0.4604 0.073 Uiso 1 1 calc R
C64 C 0.0469(5) 0.57168(15) 0.5273(3) 0.0568(17) Uani 1 1 d .
H64 H 0.0380 0.5856 0.5547 0.068 Uiso 1 1 calc R
C65 C 0.1167(6) 0.54638(18) 0.5413(3) 0.070(2) Uani 1 1 d .
H65 H 0.1623 0.5432 0.5792 0.084 Uiso 1 1 calc R
C66 C 0.1283(6) 0.52280(16) 0.5021(3) 0.0642(19) Uani 1 1 d .
C67 C 0.1961(5) 0.49422(15) 0.5171(2) 0.0488(14) Uani 1 1 d .
C68 C 0.2717(6) 0.48730(15) 0.5793(2) 0.0544(16) Uani 1 1 d .
H68A H 0.2810 0.4626 0.5854 0.065 Uiso 1 1 calc R
H68B H 0.2327 0.4961 0.6024 0.065 Uiso 1 1 calc R
C69 C 0.5895(5) 0.48819(18) 0.5817(3) 0.0565(16) Uani 1 1 d .
H69A H 0.6314 0.4895 0.6221 0.068 Uiso 1 1 calc R
H69B H 0.6086 0.5085 0.5652 0.068 Uiso 1 1 calc R
C70 C 0.6254(5) 0.45725(16) 0.5602(2) 0.0513(15) Uani 1 1 d .
H70A H 0.6007 0.4371 0.5741 0.077 Uiso 1 1 calc R
H70B H 0.7081 0.4570 0.5726 0.077 Uiso 1 1 calc R
H70C H 0.5909 0.4573 0.5199 0.077 Uiso 1 1 calc R
C71 C 0.4151(5) 0.57269(15) 0.6121(3) 0.0589(16) Uani 1 1 d .
H71A H 0.4569 0.5661 0.6510 0.071 Uiso 1 1 calc R
H71B H 0.3412 0.5822 0.6087 0.071 Uiso 1 1 calc R
C72 C 0.4841(6) 0.60028(16) 0.5961(3) 0.0608(16) Uani 1 1 d .
H72A H 0.5581 0.5911 0.6004 0.091 Uiso 1 1 calc R
H72B H 0.4950 0.6200 0.6201 0.091 Uiso 1 1 calc R
H72C H 0.4425 0.6071 0.5577 0.091 Uiso 1 1 calc R
C73 C 0.8675(6) 0.52279(16) 0.9890(3) 0.0625(17) Uani 1 1 d .
C74 C 0.8655(6) 0.54623(14) 0.9487(3) 0.0603(17) Uani 1 1 d .
H74 H 0.8166 0.5425 0.9114 0.072 Uiso 1 1 calc R
C75 C 0.9311(6) 0.57358(17) 0.9621(3) 0.0646(18) Uani 1 1 d .
H75 H 0.9316 0.5885 0.9339 0.078 Uiso 1 1 calc R
C76 C 1.0000(5) 0.58070(16) 1.0174(2) 0.0612(17) Uani 1 1 d .
H76 H 1.0449 0.6006 1.0273 0.073 Uiso 1 1 calc R
C77 C 0.9999(5) 0.55768(15) 1.0571(3) 0.0591(17) Uani 1 1 d .
H77 H 1.0476 0.5616 1.0945 0.071 Uiso 1 1 calc R
C78 C 0.9343(6) 0.52997(15) 1.0440(3) 0.0607(17) Uani 1 1 d .
C79 C 0.9341(5) 0.50762(16) 1.0855(3) 0.0565(15) Uani 1 1 d .
H79 H 0.9830 0.5120 1.1226 0.068 Uiso 1 1 calc R
C80 C 0.8631(5) 0.47888(14) 1.0735(3) 0.0569(16) Uani 1 1 d .
C81 C 0.8712(5) 0.45599(14) 1.1149(2) 0.0565(17) Uani 1 1 d .
H81 H 0.9218 0.4604 1.1517 0.068 Uiso 1 1 calc R
C82 C 0.8068(5) 0.42707(16) 1.1031(3) 0.0644(18) Uani 1 1 d .
H82 H 0.8094 0.4125 1.1322 0.077 Uiso 1 1 calc R
C83 C 0.7363(5) 0.41872(15) 1.0480(2) 0.0517(14) Uani 1 1 d .
H83 H 0.6950 0.3981 1.0394 0.062 Uiso 1 1 calc R
C84 C 0.7298(5) 0.44134(15) 1.0075(3) 0.0572(16) Uani 1 1 d .
H84 H 0.6779 0.4370 0.9710 0.069 Uiso 1 1 calc R
C85 C 0.7960(6) 0.47027(16) 1.0180(3) 0.0637(18) Uani 1 1 d .
C86 C 0.7958(6) 0.49436(15) 0.9755(3) 0.0620(18) Uani 1 1 d .
C87 C 0.7187(5) 0.48481(14) 0.9143(2) 0.0509(14) Uani 1 1 d .
H87A H 0.7135 0.4599 0.9106 0.061 Uiso 1 1 calc R
H87B H 0.7542 0.4934 0.8895 0.061 Uiso 1 1 calc R
C88 C 0.5182(5) 0.56767(15) 0.8871(3) 0.0557(15) Uani 1 1 d .
H88A H 0.4401 0.5617 0.8827 0.067 Uiso 1 1 calc R
H88B H 0.5180 0.5697 0.8497 0.067 Uiso 1 1 calc R
C89 C 0.5435(7) 0.60196(16) 0.9131(3) 0.082(3) Uani 1 1 d .
H89A H 0.5944 0.5997 0.9519 0.123 Uiso 1 1 calc R
H89B H 0.4728 0.6127 0.9105 0.123 Uiso 1 1 calc R
H89C H 0.5799 0.6158 0.8939 0.123 Uiso 1 1 calc R
C90 C 0.4020(5) 0.48222(15) 0.9161(2) 0.0496(14) Uani 1 1 d .
H90A H 0.3585 0.4826 0.8758 0.060 Uiso 1 1 calc R
H90B H 0.3817 0.5026 0.9322 0.060 Uiso 1 1 calc R
C91 C 0.3729(5) 0.45059(17) 0.9405(3) 0.0641(17) Uani 1 1 d .
H91A H 0.4352 0.4343 0.9495 0.096 Uiso 1 1 calc R
H91B H 0.3034 0.4405 0.9136 0.096 Uiso 1 1 calc R
H91C H 0.3612 0.4565 0.9739 0.096 Uiso 1 1 calc R
C92 C 0.8597(5) 0.47759(16) 0.7447(3) 0.0574(15) Uani 1 1 d .
C93 C 0.7619(5) 0.49772(16) 0.7526(3) 0.0581(16) Uani 1 1 d .
C94 C 0.7680(5) 0.53128(15) 0.7563(2) 0.0466(13) Uani 1 1 d .
H94 H 0.8292 0.5429 0.7524 0.056 Uiso 1 1 calc R
C95 C 0.6868(5) 0.54871(14) 0.7658(2) 0.0467(13) Uani 1 1 d .
C96 C 0.7007(6) 0.58755(16) 0.7742(3) 0.0626(17) Uani 1 1 d .
C97 C 0.2071(5) 0.55992(14) 0.7302(2) 0.0508(14) Uani 1 1 d .
C98 C 0.2588(5) 0.52418(16) 0.7365(3) 0.0557(15) Uani 1 1 d .
C99 C 0.2054(5) 0.49731(15) 0.7482(2) 0.0534(15) Uani 1 1 d .
H99 H 0.1376 0.5004 0.7542 0.064 Uiso 1 1 calc R
C100 C 0.2519(5) 0.46546(14) 0.7513(2) 0.0494(13) Uani 1 1 d .
C101 C 0.1867(5) 0.43548(16) 0.7650(3) 0.0570(15) Uani 1 1 d .
C102 C 0.6347(5) 0.38496(17) 0.8470(3) 0.0625(17) Uani 1 1 d .
C103 C 0.5766(5) 0.40665(15) 0.7949(2) 0.0498(13) Uani 1 1 d .
C104 C 0.5341(5) 0.38957(15) 0.7429(2) 0.0499(14) Uani 1 1 d .
H104 H 0.5390 0.3656 0.7415 0.060 Uiso 1 1 calc R
C105 C 0.4864(5) 0.40773(15) 0.6948(2) 0.0511(14) Uani 1 1 d .
C106 C 0.4330(5) 0.38645(15) 0.6411(2) 0.0549(15) Uani 1 1 d .

loop_
_atom_site_aniso_label
_atom_site_aniso_U_11
_atom_site_aniso_U_22
_atom_site_aniso_U_33
_atom_site_aniso_U_23
_atom_site_aniso_U_13
_atom_site_aniso_U_12
Dy1 0.04486(17) 0.05015(18) 0.04944(17) 0.00547(12) 0.01148(13) 0.00793(13)
Dy2 0.04742(18) 0.04785(18) 0.05022(18) -0.00027(12) 0.00976(14) 0.00660(12)
P1 0.0460(9) 0.0535(9) 0.0467(8) -0.0091(7) 0.0146(7) 0.0109(7)
P2 0.0461(9) 0.0462(9) 0.0404(8) -0.0031(6) 0.0085(7) -0.0138(7)
P3 0.0443(9) 0.0544(10) 0.0509(9) -0.0153(7) 0.0151(7) 0.0146(7)
P4 0.0477(9) 0.0497(9) 0.0489(9) -0.0013(7) 0.0074(8) 0.0061(7)
F1 0.064(2) 0.049(2) 0.054(2) 0.0140(15) 0.0153(18) 0.0229(17)
F2 0.0385(19) 0.067(2) 0.056(2) 0.0081(17) 0.0065(17) 0.0193(16)
F3 0.058(2) 0.058(2) 0.060(2) -0.0144(17) 0.0153(19) 0.0053(17)
F4 0.049(2) 0.078(3) 0.054(2) -0.0050(18) 0.0140(18) 0.0050(18)
F5 0.061(2) 0.065(2) 0.064(2) 0.0047(18) 0.0205(19) -0.0024(19)
F6 0.058(2) 0.056(2) 0.091(3) -0.018(2) 0.009(2) -0.0206(18)
F7 0.064(2) 0.069(3) 0.059(2) 0.0132(18) 0.015(2) 0.0127(19)
F8 0.061(2) 0.051(2) 0.059(2) 0.0175(16) 0.0154(18) 0.0111(17)
F9 0.052(2) 0.082(3) 0.047(2) -0.0126(18) 0.0016(18) -0.0038(19)
F10 0.065(2) 0.057(2) 0.057(2) 0.0097(17) 0.0095(19) 0.0042(18)
F11 0.056(2) 0.057(2) 0.051(2) -0.0014(16) 0.0159(18) 0.0128(17)
F12 0.065(2) 0.048(2) 0.0368(17) -0.0014(14) 0.0013(16) 0.0032(17)
F13 0.0452(19) 0.058(2) 0.0442(18) -0.0010(15) 0.0117(16) 0.0162(16)
F14 0.048(2) 0.063(2) 0.0446(19) 0.0051(16) 0.0074(16) 0.0192(17)
F15 0.049(2) 0.0452(19) 0.054(2) 0.0017(15) 0.0160(16) 0.0170(16)
F16 0.061(2) 0.070(3) 0.071(3) -0.014(2) 0.024(2) 0.004(2)
F17 0.052(2) 0.058(2) 0.069(2) -0.0084(18) 0.0118(19) -0.0091(18)
F18 0.062(2) 0.058(2) 0.060(2) -0.0133(17) 0.011(2) 0.0038(18)
F19 0.052(2) 0.060(2) 0.052(2) 0.0089(16) 0.0104(17) 0.0101(17)
F20 0.049(2) 0.063(2) 0.057(2) 0.0162(17) 0.0125(17) 0.0040(17)
F21 0.0416(19) 0.053(2) 0.076(2) 0.0028(17) 0.0101(18) -0.0031(16)
F22 0.076(3) 0.044(2) 0.062(2) -0.0011(16) 0.001(2) -0.0101(18)
F23 0.052(2) 0.048(2) 0.054(2) -0.0089(15) 0.0076(17) -0.0050(16)
F24 0.064(2) 0.055(2) 0.068(2) -0.0145(18) -0.008(2) -0.0100(18)
F25 0.0350(17) 0.058(2) 0.063(2) -0.0161(17) 0.0057(16) 0.0055(15)
F26 0.0439(19) 0.044(2) 0.078(2) -0.0002(16) 0.0172(18) -0.0021(15)
F27 0.051(2) 0.061(2) 0.061(2) 0.0027(17) 0.0141(18) -0.0014(17)
F28 0.057(2) 0.083(3) 0.067(2) 0.004(2) 0.017(2) -0.011(2)
F29 0.058(2) 0.053(2) 0.068(2) -0.0001(17) -0.0035(19) -0.0135(18)
F30 0.054(2) 0.091(3) 0.055(2) 0.003(2) -0.0011(18) -0.021(2)
F31 0.060(2) 0.070(3) 0.074(3) 0.023(2) 0.019(2) 0.018(2)
F32 0.063(2) 0.060(2) 0.055(2) 0.0057(17) 0.0009(19) -0.0038(18)
F33 0.064(2) 0.054(2) 0.055(2) -0.0038(16) 0.0128(19) -0.0013(18)
F34 0.065(2) 0.052(2) 0.053(2) 0.0027(16) 0.0145(18) 0.0015(17)
F35 0.056(2) 0.066(2) 0.050(2) -0.0048(17) 0.0059(18) -0.0028(18)
F36 0.050(2) 0.072(2) 0.059(2) -0.0089(18) 0.0058(18) 0.0031(18)
O1 0.043(2) 0.054(2) 0.042(2) -0.0024(18) 0.0022(18) 0.0058(19)
O1W 0.044(2) 0.045(2) 0.066(3) 0.0024(19) -0.004(2) 0.0005(18)
O2 0.062(3) 0.053(3) 0.058(3) -0.009(2) 0.020(2) 0.008(2)
O3 0.048(2) 0.048(2) 0.049(2) -0.0118(18) 0.009(2) 0.0062(18)
O4 0.048(2) 0.046(2) 0.037(2) 0.0006(17) 0.0053(18) 0.0052(18)
O5 0.038(2) 0.065(3) 0.051(2) -0.015(2) 0.0094(19) -0.0082(19)
O6 0.054(2) 0.048(2) 0.040(2) 0.0059(17) 0.0114(19) -0.0074(19)
O7 0.052(3) 0.050(2) 0.047(2) -0.0066(18) 0.007(2) -0.0081(19)
O8 0.051(2) 0.056(3) 0.042(2) 0.0022(18) 0.0153(19) -0.0076(19)
O9 0.043(2) 0.057(3) 0.052(2) 0.009(2) 0.000(2) -0.0001(19)
O10 0.042(2) 0.049(2) 0.045(2) 0.0019(17) 0.0046(18) -0.0009(18)
O11 0.044(2) 0.046(2) 0.058(2) -0.0130(19) 0.008(2) 0.0096(18)
O12 0.049(2) 0.051(3) 0.048(2) 0.0006(18) -0.002(2) 0.0105(19)
O13 0.029(2) 0.044(2) 0.056(2) 0.0003(17) 0.0001(18) 0.0021(16)
O14 0.041(2) 0.045(2) 0.048(2) 0.0065(17) 0.0067(19) 0.0031(17)
O15 0.034(2) 0.055(2) 0.0367(19) -0.0003(17) 0.0032(17) 0.0057(17)
O16 0.043(2) 0.049(2) 0.042(2) 0.0015(17) -0.0024(18) 0.0096(18)
O17 0.049(3) 0.051(2) 0.045(2) 0.0105(18) 0.0105(19) 0.0132(19)
O18 0.036(2) 0.047(2) 0.053(2) 0.0061(18) 0.0082(19) 0.0070(18)
O19 0.041(2) 0.043(2) 0.055(2) -0.0013(17) 0.0109(19) -0.0034(17)
O20 0.040(2) 0.057(3) 0.049(2) -0.0050(19) 0.0110(19) 0.0037(18)
O21 0.047(2) 0.045(2) 0.050(2) 0.0062(18) -0.0003(19) 0.0071(18)
O22 0.039(2) 0.042(2) 0.051(2) -0.0001(17) 0.0015(18) 0.0068(17)
O23 0.034(2) 0.049(2) 0.053(2) 0.0013(18) 0.0092(18) 0.0054(17)
O24 0.042(2) 0.044(2) 0.039(2) 0.0003(16) 0.0031(18) 0.0061(17)
C1 0.053(4) 0.053(4) 0.047(3) 0.017(3) -0.015(3) -0.004(3)
C2 0.070(4) 0.042(3) 0.053(4) 0.001(3) 0.006(3) 0.012(3)
C3 0.082(5) 0.046(4) 0.052(4) -0.010(3) 0.012(4) 0.003(3)
C4 0.058(4) 0.059(4) 0.063(4) -0.022(3) 0.023(4) 0.001(3)
C5 0.048(4) 0.074(5) 0.050(4) -0.002(3) -0.022(3) 0.009(3)
C6 0.031(3) 0.085(5) 0.041(3) -0.009(3) 0.009(3) -0.001(3)
C7 0.045(4) 0.063(4) 0.033(3) -0.009(3) -0.012(3) 0.010(3)
C8 0.063(4) 0.039(3) 0.045(3) -0.007(3) 0.015(3) 0.027(3)
C9 0.047(4) 0.071(5) 0.039(3) -0.010(3) -0.010(3) 0.006(3)
C10 0.056(4) 0.079(5) 0.040(3) -0.007(3) 0.021(3) 0.012(3)
C11 0.061(4) 0.054(4) 0.046(3) -0.012(3) 0.017(3) -0.005(3)
C12 0.064(4) 0.057(4) 0.051(4) -0.006(3) 0.001(3) 0.000(3)
C13 0.056(4) 0.070(5) 0.046(3) -0.018(3) 0.011(3) -0.002(3)
C14 0.060(4) 0.044(3) 0.040(3) 0.000(3) -0.001(3) 0.014(3)
C15 0.042(3) 0.041(3) 0.046(3) -0.006(2) 0.001(3) 0.004(3)
C16 0.062(4) 0.053(4) 0.061(4) -0.004(3) 0.023(3) 0.001(3)
C17 0.067(4) 0.048(4) 0.037(3) -0.004(3) -0.014(3) 0.015(3)
C18 0.039(3) 0.091(5) 0.047(3) 0.012(3) 0.002(3) -0.010(3)
C19 0.046(4) 0.066(4) 0.048(4) 0.007(3) 0.009(3) 0.006(3)
C20 0.057(4) 0.046(3) 0.046(3) 0.006(3) 0.017(3) -0.004(3)
C21 0.065(4) 0.034(3) 0.035(3) 0.008(2) 0.008(3) -0.009(3)
C22 0.051(4) 0.044(4) 0.063(4) 0.009(3) 0.012(3) 0.006(3)
C23 0.029(3) 0.067(4) 0.060(4) 0.006(3) 0.008(3) 0.006(3)
C24 0.060(4) 0.044(4) 0.047(3) 0.014(3) 0.006(3) 0.003(3)
C25 0.043(4) 0.072(5) 0.057(4) 0.003(3) 0.007(3) 0.019(3)
C26 0.046(4) 0.056(4) 0.058(4) -0.007(3) -0.007(3) 0.009(3)
C27 0.056(4) 0.056(4) 0.027(3) 0.003(2) 0.007(3) -0.008(3)
C28 0.049(3) 0.048(3) 0.043(3) 0.001(3) 0.007(3) -0.009(3)
C29 0.034(3) 0.050(4) 0.056(4) -0.007(3) -0.008(3) -0.009(3)
C30 0.032(3) 0.061(4) 0.062(4) -0.005(3) 0.002(3) 0.006(3)
C31 0.059(4) 0.038(3) 0.045(3) 0.005(2) 0.006(3) -0.009(3)
C32 0.058(4) 0.058(4) 0.048(4) -0.002(3) -0.001(3) 0.005(3)
C33 0.067(4) 0.041(3) 0.036(3) -0.001(2) 0.001(3) -0.005(3)
C34 0.042(3) 0.058(4) 0.029(3) 0.000(2) 0.006(2) -0.015(3)
C35 0.049(4) 0.075(5) 0.045(3) -0.010(3) 0.006(3) -0.004(3)
C36 0.037(3) 0.028(3) 0.074(4) -0.002(3) 0.015(3) -0.009(2)
C37 0.049(4) 0.050(4) 0.052(4) 0.010(3) 0.004(3) 0.012(3)
C38 0.039(3) 0.043(3) 0.087(5) -0.003(3) 0.016(3) -0.009(3)
C39 0.032(3) 0.087(5) 0.051(4) 0.017(3) 0.002(3) 0.022(3)
C40 0.040(4) 0.058(4) 0.051(4) 0.015(3) -0.004(3) 0.012(3)
C41 0.043(4) 0.076(5) 0.067(4) 0.008(3) 0.024(3) 0.023(3)
C42 0.042(3) 0.049(4) 0.055(4) -0.015(3) 0.016(3) -0.007(3)
C43 0.038(3) 0.057(4) 0.091(5) -0.012(4) 0.020(4) -0.013(3)
C44 0.043(4) 0.056(4) 0.066(4) 0.010(3) 0.020(3) 0.006(3)
C45 0.056(4) 0.038(3) 0.047(3) -0.002(2) 0.005(3) -0.007(3)
C46 0.039(3) 0.042(3) 0.058(3) -0.003(3) 0.011(3) 0.002(2)
C47 0.045(3) 0.056(4) 0.055(4) 0.000(3) 0.011(3) 0.025(3)
C48 0.053(4) 0.049(4) 0.060(4) -0.001(3) 0.012(3) 0.012(3)
C49 0.023(3) 0.081(5) 0.045(3) -0.003(3) 0.000(3) 0.005(3)
C50 0.028(3) 0.051(3) 0.041(3) -0.012(2) 0.001(2) 0.001(2)
C51 0.037(3) 0.055(4) 0.056(4) -0.001(3) 0.018(3) -0.011(3)
C52 0.048(4) 0.061(4) 0.054(4) -0.017(3) 0.005(3) 0.000(3)
C53 0.040(4) 0.056(4) 0.079(5) -0.005(3) 0.013(4) -0.010(3)
C54 0.049(4) 0.034(3) 0.049(3) -0.006(2) -0.006(3) -0.011(3)
C55 0.051(4) 0.049(4) 0.062(4) 0.006(3) 0.010(3) 0.013(3)
C56 0.056(4) 0.055(4) 0.067(4) 0.005(3) 0.031(4) -0.002(3)
C57 0.042(3) 0.071(4) 0.051(4) -0.004(3) 0.026(3) -0.001(3)
C58 0.056(4) 0.074(5) 0.042(3) 0.002(3) 0.010(3) -0.013(3)
C59 0.063(4) 0.050(4) 0.039(3) -0.003(3) -0.010(3) -0.001(3)
C60 0.061(4) 0.059(4) 0.058(4) -0.012(3) 0.006(3) -0.001(3)
C61 0.036(3) 0.049(4) 0.064(4) 0.005(3) 0.004(3) -0.004(3)
C62 0.070(5) 0.044(4) 0.050(4) 0.008(3) 0.002(3) -0.007(3)
C63 0.035(3) 0.051(4) 0.078(5) 0.004(3) 0.003(3) 0.008(3)
C64 0.047(4) 0.041(3) 0.066(4) -0.006(3) 0.004(3) -0.012(3)
C65 0.054(4) 0.066(5) 0.069(4) -0.006(4) 0.002(4) 0.016(3)
C66 0.058(4) 0.046(4) 0.058(4) -0.003(3) -0.010(3) -0.003(3)
C67 0.045(3) 0.047(3) 0.052(3) 0.007(3) 0.016(3) -0.001(3)
C68 0.059(4) 0.040(3) 0.047(3) 0.016(3) 0.004(3) 0.002(3)
C69 0.037(3) 0.072(4) 0.059(4) 0.005(3) 0.017(3) -0.007(3)
C70 0.043(3) 0.063(4) 0.053(3) 0.010(3) 0.025(3) -0.011(3)
C71 0.039(3) 0.053(4) 0.077(4) 0.017(3) 0.014(3) 0.015(3)
C72 0.057(4) 0.049(4) 0.075(4) 0.008(3) 0.025(3) -0.001(3)
C73 0.058(4) 0.060(4) 0.048(3) -0.017(3) -0.002(3) -0.002(3)
C74 0.076(5) 0.037(3) 0.053(4) -0.010(3) 0.009(3) -0.006(3)
C75 0.062(4) 0.061(4) 0.051(3) 0.007(3) 0.000(3) 0.007(3)
C76 0.053(4) 0.051(3) 0.055(4) 0.006(3) -0.007(3) 0.007(3)
C77 0.044(3) 0.051(4) 0.057(4) -0.007(3) -0.009(3) 0.002(3)
C78 0.063(4) 0.042(3) 0.055(4) -0.005(3) -0.001(3) 0.016(3)
C79 0.042(3) 0.067(4) 0.049(3) -0.003(3) 0.006(3) 0.000(3)
C80 0.059(4) 0.038(3) 0.056(4) -0.003(3) 0.003(3) 0.008(3)
C81 0.038(3) 0.048(3) 0.050(3) -0.001(3) -0.019(3) 0.014(3)
C82 0.043(3) 0.053(4) 0.074(4) -0.009(3) -0.002(3) -0.001(3)
C83 0.049(3) 0.045(3) 0.064(4) -0.014(3) 0.025(3) 0.004(3)
C84 0.053(4) 0.045(3) 0.055(4) -0.006(3) 0.002(3) 0.007(3)
C85 0.059(4) 0.047(4) 0.061(4) 0.000(3) -0.002(3) 0.006(3)
C86 0.063(4) 0.040(3) 0.054(4) -0.011(3) -0.009(3) 0.002(3)
C87 0.034(3) 0.044(3) 0.058(4) -0.005(3) 0.000(3) 0.007(2)
C88 0.044(3) 0.057(4) 0.061(4) -0.012(3) 0.016(3) 0.002(3)
C89 0.089(6) 0.046(4) 0.069(4) -0.003(3) -0.015(4) 0.014(4)
C90 0.045(3) 0.055(4) 0.048(3) -0.006(2) 0.017(3) 0.023(3)
C91 0.047(4) 0.076(5) 0.062(4) -0.006(3) 0.013(3) -0.011(3)
C92 0.054(4) 0.052(4) 0.061(4) -0.001(3) 0.017(3) -0.001(3)
C93 0.050(4) 0.047(3) 0.063(4) -0.003(3) 0.007(3) -0.011(3)
C94 0.044(3) 0.053(3) 0.043(3) 0.005(2) 0.018(3) -0.004(3)
C95 0.062(4) 0.051(3) 0.029(3) -0.011(2) 0.020(3) -0.014(3)
C96 0.068(4) 0.055(4) 0.051(3) -0.001(3) 0.008(3) -0.009(3)
C97 0.046(3) 0.043(3) 0.051(3) -0.002(2) 0.005(3) -0.006(2)
C98 0.043(3) 0.050(4) 0.065(4) -0.004(3) 0.011(3) 0.003(3)
C99 0.048(3) 0.057(4) 0.037(3) -0.005(2) -0.003(3) -0.002(3)
C100 0.044(3) 0.047(3) 0.054(3) 0.003(2) 0.015(3) 0.007(3)
C101 0.047(3) 0.060(4) 0.057(4) 0.009(3) 0.013(3) 0.011(3)
C102 0.046(4) 0.059(4) 0.059(4) 0.004(3) -0.005(3) -0.012(3)
C103 0.042(3) 0.057(4) 0.039(3) 0.009(2) 0.004(2) 0.006(3)
C104 0.041(3) 0.049(3) 0.054(3) -0.002(3) 0.012(3) 0.013(3)
C105 0.033(3) 0.056(4) 0.057(3) -0.003(3) 0.008(3) 0.006(2)
C106 0.056(4) 0.046(3) 0.055(3) -0.002(3) 0.013(3) -0.007(3)

loop_
_atom_type_symbol
_atom_type_description
_atom_type_scat_dispersion_real
_atom_type_scat_dispersion_imag
_atom_type_scat_source
C C 0.0033 0.0016 'International Tables Vol C Tables 4.2.6.8 and 6.1.1.4'
H H 0.0000 0.0000 'International Tables Vol C Tables 4.2.6.8 and 6.1.1.4'
O O 0.0106 0.0060 'International Tables Vol C Tables 4.2.6.8 and 6.1.1.4'
F F 0.0171 0.0103 'International Tables Vol C Tables 4.2.6.8 and 6.1.1.4'
P P 0.1023 0.0942 'International Tables Vol C Tables 4.2.6.8 and 6.1.1.4'
Dy Dy -0.1892 4.4098 'International Tables Vol C Tables 4.2.6.8 and 6.1.1.4'

loop_
_geom_angle_atom_site_label_1
_geom_angle_atom_site_label_2
_geom_angle_atom_site_label_3
_geom_angle
O4 Dy1 O1 145.96(15)
O4 Dy1 O13 75.54(15)
O1 Dy1 O13 78.75(14)
O4 Dy1 O17 81.37(14)
O1 Dy1 O17 107.84(14)
O13 Dy1 O17 143.36(14)
O4 Dy1 O14 110.17(14)
O1 Dy1 O14 83.42(15)
O13 Dy1 O14 74.29(14)
O17 Dy1 O14 141.35(14)
O4 Dy1 O16 71.75(14)
O1 Dy1 O16 141.19(15)
O13 Dy1 O16 117.31(13)
O17 Dy1 O16 80.67(15)
O14 Dy1 O16 69.31(15)
O4 Dy1 O18 78.02(14)
O1 Dy1 O18 74.83(15)
O13 Dy1 O18 77.27(13)
O17 Dy1 O18 70.31(14)
O14 Dy1 O18 146.98(14)
O16 Dy1 O18 140.69(15)
O4 Dy1 O15 139.34(14)
O1 Dy1 O15 73.46(13)
O13 Dy1 O15 140.48(14)
O17 Dy1 O15 73.26(13)
O14 Dy1 O15 75.09(13)
O16 Dy1 O15 73.16(13)
O18 Dy1 O15 120.29(13)
O7 Dy2 O10 144.62(15)
O7 Dy2 O19 82.91(15)
O10 Dy2 O19 106.73(14)
O7 Dy2 O22 111.54(14)
O10 Dy2 O22 80.19(14)
O19 Dy2 O22 145.14(13)
O7 Dy2 O24 72.55(14)
O10 Dy2 O24 141.54(14)
O19 Dy2 O24 82.02(14)
O22 Dy2 O24 73.22(14)
O7 Dy2 O23 140.48(15)
O10 Dy2 O23 73.63(14)
O19 Dy2 O23 72.62(14)
O22 Dy2 O23 77.04(13)
O24 Dy2 O23 73.67(13)
O7 Dy2 O21 75.31(15)
O10 Dy2 O21 78.08(14)
O19 Dy2 O21 144.28(14)
O22 Dy2 O21 70.29(14)
O24 Dy2 O21 116.72(13)
O23 Dy2 O21 139.71(15)
O7 Dy2 O20 77.07(14)
O10 Dy2 O20 74.68(14)
O19 Dy2 O20 70.31(13)
O22 Dy2 O20 142.36(14)
O24 Dy2 O20 140.97(14)
O23 Dy2 O20 120.55(13)
O21 Dy2 O20 77.36(13)
O1 P1 O2 112.5(2)
O1 P1 O3 111.9(3)
O2 P1 O3 107.7(2)
O1 P1 C15 112.1(3)
O2 P1 C15 108.2(3)
O3 P1 C15 103.9(3)
O4 P2 O5 113.2(2)
O4 P2 O6 112.2(2)
O5 P2 O6 105.2(2)
O4 P2 C34 113.0(3)
O5 P2 C34 104.8(3)
O6 P2 C34 107.7(3)
O10 P3 O11 113.1(2)
O10 P3 O12 111.5(2)
O11 P3 O12 106.7(2)
O10 P3 C87 112.58(19)
O11 P3 C87 107.53(18)
O12 P3 C87 105.0(2)
O7 P4 O8 114.4(3)
O7 P4 O9 112.6(2)
O8 P4 O9 104.4(3)
O7 P4 C68 111.0(3)
O8 P4 C68 104.8(3)
O9 P4 C68 109.0(3)
P1 O1 Dy1 153.4(3)
H1X O1W H1Y 109.5
C16 O2 P1 126.6(4)
C18 O3 P1 125.9(4)
P2 O4 Dy1 150.8(3)
C35 O5 P2 126.0(4)
C37 O6 P2 124.5(3)
P4 O7 Dy2 153.1(3)
C69 O8 P4 125.4(4)
C71 O9 P4 122.9(3)
P3 O10 Dy2 150.3(3)
C88 O11 P3 127.5(3)
C90 O12 P3 124.1(3)
C40 O13 Dy1 135.4(4)
C42 O14 Dy1 124.3(4)
C45 O15 Dy1 132.3(3)
C47 O16 Dy1 134.4(4)
C50 O17 Dy1 137.8(4)
C52 O18 Dy1 134.1(4)
C93 O19 Dy2 136.4(3)
C95 O20 Dy2 131.7(3)
C98 O21 Dy2 133.7(3)
C100 O22 Dy2 134.1(3)
C103 O23 Dy2 134.2(3)
C105 O24 Dy2 133.6(3)
C6 C1 C2 118.2(6)
C6 C1 C14 116.0(6)
C2 C1 C14 125.9(6)
C3 C2 C1 120.6(6)
C3 C2 H2 119.7
C1 C2 H2 119.7
C4 C3 C2 120.6(7)
C4 C3 H3 119.7
C2 C3 H3 119.7
C3 C4 C5 122.1(7)
C3 C4 H4 119.0
C5 C4 H4 119.0
C6 C5 C4 116.8(6)
C6 C5 H5 121.6
C4 C5 H5 121.6
C5 C6 C1 121.7(6)
C5 C6 C7 117.9(6)
C1 C6 C7 120.4(6)
C8 C7 C6 122.9(5)
C8 C7 H7 118.6
C6 C7 H7 118.6
C9 C8 C7 120.9(6)
C9 C8 C13 121.3(6)
C7 C8 C13 117.6(6)
C10 C9 C8 116.9(6)
C10 C9 H9 121.6
C8 C9 H9 121.6
C9 C10 C11 126.0(7)
C9 C10 H10 117.0
C11 C10 H10 117.0
C12 C11 C10 115.7(6)
C12 C11 H11 122.2
C10 C11 H11 122.2
C11 C12 C13 122.7(6)
C11 C12 H12 118.7
C13 C12 H12 118.7
C14 C13 C8 120.3(6)
C14 C13 C12 122.4(6)
C8 C13 C12 117.4(7)
C13 C14 C1 122.8(6)
C13 C14 C15 121.7(6)
C1 C14 C15 115.5(5)
C14 C15 P1 112.8(4)
C14 C15 H15A 109.0
P1 C15 H15A 109.0
C14 C15 H15B 109.0
P1 C15 H15B 109.0
H15A C15 H15B 107.8
O2 C16 C17 120.0(5)
O2 C16 H16A 107.3
C17 C16 H16A 107.3
O2 C16 H16B 107.3
C17 C16 H16B 107.3
H16A C16 H16B 106.9
C16 C17 H17A 109.5
C16 C17 H17B 109.5
H17A C17 H17B 109.5
C16 C17 H17C 109.5
H17A C17 H17C 109.5
H17B C17 H17C 109.5
O3 C18 C19 118.2(5)
O3 C18 H18A 107.8
C19 C18 H18A 107.8
O3 C18 H18B 107.8
C19 C18 H18B 107.8
H18A C18 H18B 107.1
C18 C19 H19A 109.5
C18 C19 H19B 109.5
H19A C19 H19B 109.5
C18 C19 H19C 109.5
H19A C19 H19C 109.5
H19B C19 H19C 109.5
C25 C20 C21 116.8(6)
C25 C20 C33 118.5(6)
C21 C20 C33 124.7(5)
C22 C21 C20 122.0(6)
C22 C21 H21 119.0
C20 C21 H21 119.0
C21 C22 C23 120.2(6)
C21 C22 H22 119.9
C23 C22 H22 119.9
C24 C23 C22 119.0(6)
C24 C23 H23 120.5
C22 C23 H23 120.5
C25 C24 C23 120.2(6)
C25 C24 H24 119.9
C23 C24 H24 119.9
C24 C25 C20 121.7(6)
C24 C25 C26 118.0(6)
C20 C25 C26 120.2(6)
C27 C26 C25 120.7(6)
C27 C26 H26 119.7
C25 C26 H26 119.7
C26 C27 C28 121.2(5)
C26 C27 C32 120.3(6)
C28 C27 C32 118.5(6)
C29 C28 C27 122.8(6)
C29 C28 H28 118.6
C27 C28 H28 118.6
C28 C29 C30 121.1(6)
C28 C29 H29 119.5
C30 C29 H29 119.5
C31 C30 C29 116.8(6)
C31 C30 H30 121.6
C29 C30 H30 121.6
C30 C31 C32 123.2(6)
C30 C31 H31 118.4
C32 C31 H31 118.4
C33 C32 C31 123.9(6)
C33 C32 C27 118.5(6)
C31 C32 C27 117.6(6)
C32 C33 C20 121.7(5)
C32 C33 C34 120.2(6)
C20 C33 C34 118.0(5)
C33 C34 P2 112.6(4)
C33 C34 H34A 109.1
P2 C34 H34A 109.1
C33 C34 H34B 109.1
P2 C34 H34B 109.1
H34A C34 H34B 107.8
O5 C35 C36 112.1(5)
O5 C35 H35A 109.2
C36 C35 H35A 109.2
O5 C35 H35B 109.2
C36 C35 H35B 109.2
H35A C35 H35B 107.9
C35 C36 H36A 109.5
C35 C36 H36B 109.5
H36A C36 H36B 109.5
C35 C36 H36C 109.5
H36A C36 H36C 109.5
H36B C36 H36C 109.5
O6 C37 C38 117.0(5)
O6 C37 H37A 108.1
C38 C37 H37A 108.1
O6 C37 H37B 108.1
C38 C37 H37B 108.1
H37A C37 H37B 107.3
C37 C38 H38A 109.5
C37 C38 H38B 109.5
H38A C38 H38B 109.5
C37 C38 H38C 109.5
H38A C38 H38C 109.5
H38B C38 H38C 109.5
F2 C39 F1 113.7(6)
F2 C39 F3 101.4(5)
F1 C39 F3 105.6(5)
F2 C39 C40 108.5(5)
F1 C39 C40 113.5(6)
F3 C39 C40 113.7(6)
O13 C40 C41 122.9(6)
O13 C40 C39 119.2(6)
C41 C40 C39 117.8(6)
C42 C41 C40 120.5(6)
C42 C41 H41 119.7
C40 C41 H41 119.7
O14 C42 C41 134.0(6)
O14 C42 C43 122.8(6)
C41 C42 C43 103.2(6)
F4 C43 F6 102.4(5)
F4 C43 F5 126.0(7)
F6 C43 F5 99.3(5)
F4 C43 C42 109.0(5)
F6 C43 C42 110.2(6)
F5 C43 C42 108.6(5)
F8 C44 F9 108.5(5)
F8 C44 F7 108.9(5)
F9 C44 F7 109.0(5)
F8 C44 C45 116.3(6)
F9 C44 C45 111.3(5)
F7 C44 C45 102.6(5)
O15 C45 C46 129.7(6)
O15 C45 C44 111.6(5)
C46 C45 C44 118.3(6)
C45 C46 C47 120.2(6)
C45 C46 H46 119.9
C47 C46 H46 119.9
O16 C47 C46 129.3(6)
O16 C47 C48 114.6(5)
C46 C47 C48 115.9(6)
F10 C48 F11 110.9(5)
F10 C48 F12 108.4(5)
F11 C48 F12 97.2(5)
F10 C48 C47 120.1(6)
F11 C48 C47 111.8(6)
F12 C48 C47 105.8(5)
F14 C49 F13 111.9(6)
F14 C49 F15 108.0(5)
F13 C49 F15 111.1(5)
F14 C49 C50 112.1(5)
F13 C49 C50 107.9(5)
F15 C49 C50 105.6(5)
O17 C50 C51 126.4(6)
O17 C50 C49 113.8(5)
C51 C50 C49 119.7(6)
C50 C51 C52 118.6(6)
C50 C51 H51 120.7
C52 C51 H51 120.7
O18 C52 C51 129.6(6)
O18 C52 C53 116.8(6)
C51 C52 C53 113.6(6)
F16 C53 F18 105.3(5)
F16 C53 F17 109.1(6)
F18 C53 F17 106.9(6)
F16 C53 C52 112.8(6)
F18 C53 C52 109.1(6)
F17 C53 C52 113.1(5)
C55 C54 C59 119.9(6)
C55 C54 C67 124.1(6)
C59 C54 C67 115.9(6)
C56 C55 C54 121.8(6)
C56 C55 H55 119.1
C54 C55 H55 119.1
C55 C56 C57 119.1(6)
C55 C56 H56 120.5
C57 C56 H56 120.5
C58 C57 C56 120.5(6)
C58 C57 H57 119.8
C56 C57 H57 119.8
C57 C58 C59 120.3(6)
C57 C58 H58 119.9
C59 C58 H58 119.9
C60 C59 C54 122.1(6)
C60 C59 C58 119.6(6)
C54 C59 C58 118.2(6)
C59 C60 C61 123.4(6)
C59 C60 H60 118.3
C61 C60 H60 118.3
C62 C61 C66 123.1(7)
C62 C61 C60 122.5(6)
C66 C61 C60 114.0(6)
C61 C62 C63 119.0(6)
C61 C62 H62 120.5
C63 C62 H62 120.5
C62 C63 C64 120.8(6)
C62 C63 H63 119.6
C64 C63 H63 119.6
C65 C64 C63 119.2(7)
C65 C64 H64 120.4
C63 C64 H64 120.4
C64 C65 C66 123.2(7)
C64 C65 H65 118.4
C66 C65 H65 118.4
C67 C66 C61 122.1(6)
C67 C66 C65 123.4(6)
C61 C66 C65 114.2(6)
C66 C67 C54 121.9(6)
C66 C67 C68 120.3(6)
C54 C67 C68 117.8(5)
C67 C68 P4 112.5(4)
C67 C68 H68A 109.1
P4 C68 H68A 109.1
C67 C68 H68B 109.1
P4 C68 H68B 109.1
H68A C68 H68B 107.8
O8 C69 C70 111.1(5)
O8 C69 H69A 109.4
C70 C69 H69A 109.4
O8 C69 H69B 109.4
C70 C69 H69B 109.4
H69A C69 H69B 108.0
C69 C70 H70A 109.5
C69 C70 H70B 109.5
H70A C70 H70B 109.5
C69 C70 H70C 109.5
H70A C70 H70C 109.5
H70B C70 H70C 109.5
O9 C71 C72 111.6(5)
O9 C71 H71A 109.3
C72 C71 H71A 109.3
O9 C71 H71B 109.3
C72 C71 H71B 109.3
H71A C71 H71B 108.0
C71 C72 H72A 109.5
C71 C72 H72B 109.5
H72A C72 H72B 109.5
C71 C72 H72C 109.5
H72A C72 H72C 109.5
H72B C72 H72C 109.5
C78 C73 C74 118.4(6)
C78 C73 C86 120.0(7)
C74 C73 C86 121.3(6)
C75 C74 C73 120.9(6)
C75 C74 H74 119.5
C73 C74 H74 119.5
C74 C75 C76 120.8(6)
C74 C75 H75 119.6
C76 C75 H75 119.6
C77 C76 C75 117.8(6)
C77 C76 H76 121.1
C75 C76 H76 121.1
C78 C77 C76 121.8(6)
C78 C77 H77 119.1
C76 C77 H77 119.1
C77 C78 C73 120.1(6)
C77 C78 C79 120.3(6)
C73 C78 C79 119.6(6)
C78 C79 C80 121.8(6)
C78 C79 H79 119.1
C80 C79 H79 119.1
C81 C80 C79 120.2(6)
C81 C80 C85 118.9(6)
C79 C80 C85 120.1(6)
C82 C81 C80 120.6(6)
C82 C81 H81 119.7
C80 C81 H81 119.7
C81 C82 C83 120.8(7)
C81 C82 H82 119.6
C83 C82 H82 119.6
C84 C83 C82 117.9(6)
C84 C83 H83 121.1
C82 C83 H83 121.1
C83 C84 C85 122.5(6)
C83 C84 H84 118.7
C85 C84 H84 118.7
C84 C85 C80 118.7(6)
C84 C85 C86 124.4(6)
C80 C85 C86 116.8(6)
C73 C86 C85 121.2(5)
C73 C86 C87 122.5(6)
C85 C86 C87 116.1(5)
C86 C87 P3 112.0(4)
C86 C87 H87A 109.2
P3 C87 H87A 109.2
C86 C87 H87B 109.2
P3 C87 H87B 109.2
H87A C87 H87B 107.9
O11 C88 C89 119.7(5)
O11 C88 H88A 107.4
C89 C88 H88A 107.4
O11 C88 H88B 107.4
C89 C88 H88B 107.4
H88A C88 H88B 106.9
C88 C89 H89A 109.5
C88 C89 H89B 109.5
H89A C89 H89B 109.5
C88 C89 H89C 109.5
H89A C89 H89C 109.5
H89B C89 H89C 109.5
O12 C90 C91 109.0(4)
O12 C90 H90A 109.9
C91 C90 H90A 109.9
O12 C90 H90B 109.9
C91 C90 H90B 109.9
H90A C90 H90B 108.3
C90 C91 H91A 109.5
C90 C91 H91B 109.5
H91A C91 H91B 109.5
C90 C91 H91C 109.5
H91A C91 H91C 109.5
H91B C91 H91C 109.5
F20 C92 F19 111.9(5)
F20 C92 F21 107.0(4)
F19 C92 F21 106.3(5)
F20 C92 C93 110.2(5)
F19 C92 C93 111.6(5)
F21 C92 C93 109.8(5)
O19 C93 C94 128.9(6)
O19 C93 C92 111.7(5)
C94 C93 C92 119.4(6)
C93 C94 C95 119.8(6)
C93 C94 H94 120.1
C95 C94 H94 120.1
O20 C95 C94 130.5(5)
O20 C95 C96 110.8(5)
C94 C95 C96 118.6(5)
F23 C96 F24 101.9(5)
F23 C96 F22 108.5(5)
F24 C96 F22 109.0(4)
F23 C96 C95 111.0(5)
F24 C96 C95 114.6(5)
F22 C96 C95 111.4(5)
F25 C97 F27 109.2(4)
F25 C97 F26 103.8(4)
F27 C97 F26 107.6(4)
F25 C97 C98 111.5(4)
F27 C97 C98 114.6(5)
F26 C97 C98 109.6(5)
O21 C98 C99 127.5(6)
O21 C98 C97 111.9(5)
C99 C98 C97 120.5(6)
C98 C99 C100 118.7(6)
C98 C99 H99 120.6
C100 C99 H99 120.6
O22 C100 C99 130.7(6)
O22 C100 C101 112.9(5)
C99 C100 C101 116.4(5)
F28 C101 F29 111.2(5)
F28 C101 F30 111.5(5)
F29 C101 F30 95.2(4)
F28 C101 C100 110.7(5)
F29 C101 C100 119.0(5)
F30 C101 C100 108.3(5)
F32 C102 F31 111.9(5)
F32 C102 F33 109.8(5)
F31 C102 F33 99.3(4)
F32 C102 C103 116.1(5)
F31 C102 C103 97.3(5)
F33 C102 C103 120.0(5)
O23 C103 C104 127.5(5)
O23 C103 C102 114.9(5)
C104 C103 C102 117.5(5)
C105 C104 C103 120.2(5)
C105 C104 H104 119.9
C103 C104 H104 119.9
O24 C105 C104 130.4(5)
O24 C105 C106 113.5(5)
C104 C105 C106 115.8(5)
F36 C106 F34 104.1(4)
F36 C106 F35 108.7(4)
F34 C106 F35 107.8(4)
F36 C106 C105 107.8(5)
F34 C106 C105 118.7(5)
F35 C106 C105 109.3(5)

loop_
_geom_bond_atom_site_label_1
_geom_bond_atom_site_label_2
_geom_bond_distance
Dy1 O4 2.280(4)
Dy1 O1 2.285(4)
Dy1 O13 2.334(4)
Dy1 O17 2.339(4)
Dy1 O14 2.346(4)
Dy1 O16 2.357(4)
Dy1 O18 2.377(4)
Dy1 O15 2.392(4)
Dy2 O7 2.284(4)
Dy2 O10 2.308(4)
Dy2 O19 2.328(4)
Dy2 O22 2.340(4)
Dy2 O24 2.347(4)
Dy2 O23 2.360(4)
Dy2 O21 2.392(4)
Dy2 O20 2.432(4)
P1 O1 1.473(4)
P1 O2 1.556(5)
P1 O3 1.559(5)
P1 C15 1.805(6)
P2 O4 1.480(4)
P2 O5 1.503(4)
P2 O6 1.579(4)
P2 C34 1.802(6)
P3 O10 1.473(4)
P3 O11 1.557(4)
P3 O12 1.582(5)
P3 C87 1.815(5)
P4 O7 1.489(4)
P4 O8 1.521(5)
P4 O9 1.553(4)
P4 C68 1.802(7)
F1 C39 1.295(7)
F2 C39 1.293(8)
F3 C39 1.363(7)
F4 C43 1.312(8)
F5 C43 1.353(8)
F6 C43 1.350(7)
F7 C44 1.412(7)
F8 C44 1.332(7)
F9 C44 1.335(7)
F10 C48 1.290(7)
F11 C48 1.298(8)
F12 C48 1.359(7)
F13 C49 1.315(7)
F14 C49 1.293(7)
F15 C49 1.318(7)
F16 C53 1.298(8)
F17 C53 1.341(8)
F18 C53 1.323(8)
F19 C92 1.319(6)
F20 C92 1.295(6)
F21 C92 1.324(6)
F22 C96 1.338(7)
F23 C96 1.311(6)
F24 C96 1.329(7)
F25 C97 1.317(5)
F26 C97 1.339(6)
F27 C97 1.320(6)
F28 C101 1.293(7)
F29 C101 1.330(6)
F30 C101 1.357(6)
F31 C102 1.338(7)
F32 C102 1.310(6)
F33 C102 1.362(7)
F34 C106 1.329(6)
F35 C106 1.338(7)
F36 C106 1.288(6)
O1W H1X 0.8500
O1W H1Y 0.8499
O2 C16 1.379(8)
O3 C18 1.423(8)
O5 C35 1.469(8)
O6 C37 1.423(7)
O8 C69 1.453(7)
O9 C71 1.441(7)
O11 C88 1.431(6)
O12 C90 1.430(6)
O13 C40 1.239(8)
O14 C42 1.294(7)
O15 C45 1.259(7)
O16 C47 1.242(7)
O17 C50 1.263(7)
O18 C52 1.245(8)
O19 C93 1.253(6)
O20 C95 1.245(6)
O21 C98 1.238(6)
O22 C100 1.218(6)
O23 C103 1.235(6)
O24 C105 1.232(6)
C1 C6 1.387(8)
C1 C2 1.419(9)
C1 C14 1.478(9)
C2 C3 1.354(10)
C2 H2 0.9500
C3 C4 1.332(9)
C3 H3 0.9500
C4 C5 1.431(10)
C4 H4 0.9500
C5 C6 1.380(10)
C5 H5 0.9500
C6 C7 1.418(9)
C7 C8 1.405(9)
C7 H7 0.9500
C8 C9 1.395(9)
C8 C13 1.410(8)
C9 C10 1.362(10)
C9 H9 0.9500
C10 C11 1.383(8)
C10 H10 0.9500
C11 C12 1.382(9)
C11 H11 0.9500
C12 C13 1.413(10)
C12 H12 0.9500
C13 C14 1.370(9)
C14 C15 1.590(8)
C15 H15A 0.9900
C15 H15B 0.9900
C16 C17 1.518(8)
C16 H16A 0.9900
C16 H16B 0.9900
C17 H17A 0.9800
C17 H17B 0.9800
C17 H17C 0.9800
C18 C19 1.545(9)
C18 H18A 0.9900
C18 H18B 0.9900
C19 H19A 0.9800
C19 H19B 0.9800
C19 H19C 0.9800
C20 C25 1.391(9)
C20 C21 1.425(8)
C20 C33 1.434(9)
C21 C22 1.321(8)
C21 H21 0.9500
C22 C23 1.399(8)
C22 H22 0.9500
C23 C24 1.399(9)
C23 H23 0.9500
C24 C25 1.346(9)
C24 H24 0.9500
C25 C26 1.419(9)
C26 C27 1.388(9)
C26 H26 0.9500
C27 C28 1.389(8)
C27 C32 1.425(8)
C28 C29 1.325(8)
C28 H28 0.9500
C29 C30 1.425(9)
C29 H29 0.9500
C30 C31 1.381(9)
C30 H30 0.9500
C31 C32 1.397(9)
C31 H31 0.9500
C32 C33 1.392(9)
C33 C34 1.595(7)
C34 H34A 0.9900
C34 H34B 0.9900
C35 C36 1.536(8)
C35 H35A 0.9900
C35 H35B 0.9900
C36 H36A 0.9800
C36 H36B 0.9800
C36 H36C 0.9800
C37 C38 1.495(8)
C37 H37A 0.9900
C37 H37B 0.9900
C38 H38A 0.9800
C38 H38B 0.9800
C38 H38C 0.9800
C39 C40 1.521(9)
C40 C41 1.452(10)
C41 C42 1.348(9)
C41 H41 0.9500
C42 C43 1.513(9)
C44 C45 1.501(8)
C45 C46 1.377(8)
C46 C47 1.403(8)
C46 H46 0.9500
C47 C48 1.528(9)
C49 C50 1.524(8)
C50 C51 1.382(8)
C51 C52 1.403(9)
C51 H51 0.9500
C52 C53 1.516(9)
C54 C55 1.382(8)
C54 C59 1.392(8)
C54 C67 1.451(9)
C55 C56 1.335(9)
C55 H55 0.9500
C56 C57 1.410(9)
C56 H56 0.9500
C57 C58 1.354(9)
C57 H57 0.9500
C58 C59 1.410(9)
C58 H58 0.9500
C59 C60 1.363(9)
C60 C61 1.455(9)
C60 H60 0.9500
C61 C62 1.336(9)
C61 C66 1.418(9)
C62 C63 1.371(9)
C62 H62 0.9500
C63 C64 1.410(9)
C63 H63 0.9500
C64 C65 1.296(9)
C64 H64 0.9500
C65 C66 1.444(10)
C65 H65 0.9500
C66 C67 1.386(9)
C67 C68 1.571(8)
C68 H68A 0.9900
C68 H68B 0.9900
C69 C70 1.495(9)
C69 H69A 0.9900
C69 H69B 0.9900
C70 H70A 0.9800
C70 H70B 0.9800
C70 H70C 0.9800
C71 C72 1.564(8)
C71 H71A 0.9900
C71 H71B 0.9900
C72 H72A 0.9800
C72 H72B 0.9800
C72 H72C 0.9800
C73 C78 1.397(8)
C73 C74 1.403(9)
C73 C86 1.407(9)
C74 C75 1.331(9)
C74 H74 0.9500
C75 C76 1.410(8)
C75 H75 0.9500
C76 C77 1.387(9)
C76 H76 0.9500
C77 C78 1.342(9)
C77 H77 0.9500
C78 C79 1.409(9)
C79 C80 1.413(9)
C79 H79 0.9500
C80 C81 1.392(9)
C80 C85 1.421(8)
C81 C82 1.374(9)
C81 H81 0.9500
C82 C83 1.420(8)
C82 H82 0.9500
C83 C84 1.370(8)
C83 H83 0.9500
C84 C85 1.387(9)
C84 H84 0.9500
C85 C86 1.469(9)
C86 C87 1.577(8)
C87 H87A 0.9900
C87 H87B 0.9900
C88 C89 1.497(8)
C88 H88A 0.9900
C88 H88B 0.9900
C89 H89A 0.9800
C89 H89B 0.9800
C89 H89C 0.9800
C90 C91 1.518(9)
C90 H90A 0.9900
C90 H90B 0.9900
C91 H91A 0.9800
C91 H91B 0.9800
C91 H91C 0.9800
C92 C93 1.566(9)
C93 C94 1.331(8)
C94 C95 1.349(8)
C94 H94 0.9500
C95 C96 1.553(8)
C97 C98 1.543(8)
C98 C99 1.363(9)
C99 C100 1.383(8)
C99 H99 0.9500
C100 C101 1.573(9)
C102 C103 1.543(8)
C103 C104 1.434(8)
C104 C105 1.376(8)
C104 H104 0.9500
C105 C106 1.559(8)
